data_4501777
loop_
_publ_author_name
'Du, Miao'
'Wang, Qian'
'Li, Cheng-Peng'
'Zhao, Xiao-Jun'
'Ribas, Joan'

_publ_section_title
;
 Coordination Assemblies of CoII/CuII/ZnII/CdIIwith
 2,5-Bipyridyl-1,3,4-Oxadiazole and Dicyanamide Anion: Structural
 Diversification and Properties
;
_journal_issue 7
_journal_name_full 'Crystal Growth &amp; Design'
_journal_page_first 3285
_journal_paper_doi 10.1021/cg100465u
_journal_volume 10
_journal_year 2010
_chemical_formula_sum 'C28 H24 Co N14 O6'
_chemical_formula_weight 711.54
_chemical_name_systematic
; 
 ? 
;
_space_group_IT_number 14
_symmetry_cell_setting monoclinic
_symmetry_space_group_name_Hall '-P 2yn'
_symmetry_space_group_name_H-M 'P 1 21/n 1'
_atom_sites_solution_hydrogens geom
_atom_sites_solution_primary direct
_atom_sites_solution_secondary difmap
_audit_creation_method SHELXL-97
_cell_angle_alpha 90.00
_cell_angle_beta 109.714(4)
_cell_angle_gamma 90.00
_cell_formula_units_Z 2
_cell_length_a 15.047(4)
_cell_length_b 7.189(2)
_cell_length_c 15.349(5)
_cell_measurement_reflns_used 928
_cell_measurement_temperature 296(2)
_cell_measurement_theta_max 25.40
_cell_measurement_theta_min 2.82
_cell_volume 1563.0(8)
_computing_cell_refinement 'Bruker APEX II'
_computing_data_collection 'Bruker APEX II'
_computing_data_reduction 'Bruker SAINT'
_computing_molecular_graphics 'Bruker SHELXTL'
_computing_publication_material 'Bruker SHELXTL'
_computing_structure_refinement 'SHELXL-97 (Sheldrick, 1997)'
_computing_structure_solution 'SHELXS-97 (Sheldrick, 1990)'
_diffrn_ambient_temperature 296(2)
_diffrn_measured_fraction_theta_full 0.973
_diffrn_measured_fraction_theta_max 0.973
_diffrn_measurement_device_type 'APEX II CCD area detector'
_diffrn_measurement_method 'phi and omega scans'
_diffrn_radiation_monochromator graphite
_diffrn_radiation_source 'fine-focus sealed tube'
_diffrn_radiation_type MoK\a
_diffrn_radiation_wavelength 0.71073
_diffrn_reflns_av_R_equivalents 0.0402
_diffrn_reflns_av_sigmaI/netI 0.0462
_diffrn_reflns_limit_h_max 18
_diffrn_reflns_limit_h_min -18
_diffrn_reflns_limit_k_max 8
_diffrn_reflns_limit_k_min -4
_diffrn_reflns_limit_l_max 18
_diffrn_reflns_limit_l_min -18
_diffrn_reflns_number 8268
_diffrn_reflns_theta_full 26.12
_diffrn_reflns_theta_max 26.12
_diffrn_reflns_theta_min 1.64
_exptl_absorpt_coefficient_mu 0.616
_exptl_absorpt_correction_T_max 1.000000
_exptl_absorpt_correction_T_min 0.814563
_exptl_absorpt_correction_type multi-scan
_exptl_absorpt_process_details SADABS
_exptl_crystal_colour Red
_exptl_crystal_density_diffrn 1.512
_exptl_crystal_density_meas ?
_exptl_crystal_density_method 'not measured'
_exptl_crystal_description Block
_exptl_crystal_F_000 730
_exptl_crystal_size_max 0.24
_exptl_crystal_size_mid 0.18
_exptl_crystal_size_min 0.08
_refine_diff_density_max 0.257
_refine_diff_density_min -0.294
_refine_diff_density_rms 0.059
_refine_ls_extinction_method none
_refine_ls_goodness_of_fit_ref 1.072
_refine_ls_hydrogen_treatment constr
_refine_ls_matrix_type full
_refine_ls_number_parameters 223
_refine_ls_number_reflns 3018
_refine_ls_number_restraints 0
_refine_ls_restrained_S_all 1.072
_refine_ls_R_factor_all 0.0690
_refine_ls_R_factor_gt 0.0379
_refine_ls_shift/su_max 0.000
_refine_ls_shift/su_mean 0.000
_refine_ls_structure_factor_coef Fsqd
_refine_ls_weighting_details 'calc w=1/[\s^2^(Fo^2^)+(0.0610P)^2^+0.0000P] where P=(Fo^2^+2Fc^2^)/3'
_refine_ls_weighting_scheme calc
_refine_ls_wR_factor_gt 0.0891
_refine_ls_wR_factor_ref 0.1147
_reflns_number_gt 2124
_reflns_number_total 3018
_reflns_threshold_expression >2sigma(I)
_cod_data_source_file cg100465u_si_002.cif
_cod_data_source_block 5
_cod_depositor_comments
;
The following automatic conversions were performed:

'_symmetry_cell_setting' value 'Monoclinic' changed to 'monoclinic'
according to /home/saulius/struct/CIF-dictionaries/cif_core.dic
dictionary named 'cif_core.dic' version 2.4.2 from
2011-04-26.

'_exptl_absorpt_correction_type' value 'Multi-Scan'
changed to 'multi-scan' according to
/home/saulius/struct/CIF-dictionaries/cif_core.dic dictionary named
'cif_core.dic' version 2.4.2 from 2011-04-26.

Automatic conversion script
Id: cif_fix_values 1715 2011-07-08 13:25:40Z adriana 

The following automatic conversions were performed:

'_exptl_crystal_density_meas' value 'NONE' was changed to '?' - the
value is perceived as not measured.

Automatic conversion script
Id: cif_fix_values 3008 2015-01-20 13:52:24Z robertas 
;
_cod_original_cell_volume 1563.1(8)
_cod_original_sg_symbol_H-M P2(1)/n
_cod_database_code 4501777

loop_
_symmetry_equiv_pos_as_xyz
'x, y, z'
'-x+1/2, y+1/2, -z+1/2'
'-x, -y, -z'
'x-1/2, -y-1/2, z-1/2'

loop_
_atom_site_label
_atom_site_type_symbol
_atom_site_fract_x
_atom_site_fract_y
_atom_site_fract_z
_atom_site_U_iso_or_equiv
_atom_site_adp_type
_atom_site_occupancy
_atom_site_symmetry_multiplicity
_atom_site_calc_flag
_atom_site_refinement_flags
Co1 Co 1.0000 0.0000 1.0000 0.03094(17) Uani 1 2 d S
O1 O 0.91227(13) 0.2306(3) 0.52497(12) 0.0387(5) Uani 1 1 d .
O2 O 1.07580(13) 0.2430(3) 1.00860(13) 0.0404(5) Uani 1 1 d .
H2A H 1.1328 0.2255 1.0097 0.048 Uiso 1 1 d R
H2B H 1.0712 0.3254 1.0473 0.048 Uiso 1 1 d R
N1 N 0.9837(2) 0.4286(4) 0.24397(18) 0.0501(7) Uani 1 1 d .
N2 N 0.77112(17) 0.3178(4) 0.43704(17) 0.0490(7) Uani 1 1 d .
N3 N 0.76677(17) 0.2565(4) 0.52220(16) 0.0464(7) Uani 1 1 d .
N4 N 0.95023(15) 0.0284(3) 0.84920(15) 0.0355(5) Uani 1 1 d .
N5 N 0.88512(17) 0.1533(4) 1.00621(16) 0.0411(6) Uani 1 1 d .
N6 N 0.7329(2) 0.2839(5) 0.9926(2) 0.0746(10) Uani 1 1 d .
N7 N 0.6583(2) 0.3492(5) 1.1072(2) 0.0703(9) Uani 1 1 d .
C1 C 0.8930(2) 0.4573(5) 0.2275(2) 0.0574(9) Uani 1 1 d .
H1 H 0.8575 0.5081 0.1707 0.069 Uiso 1 1 calc R
C2 C 0.8483(2) 0.4163(5) 0.2895(2) 0.0536(8) Uani 1 1 d .
H2 H 0.7839 0.4376 0.2747 0.064 Uiso 1 1 calc R
C3 C 0.9004(2) 0.3432(4) 0.37352(19) 0.0388(7) Uani 1 1 d .
C4 C 0.9952(2) 0.3125(5) 0.3919(2) 0.0502(8) Uani 1 1 d .
H4 H 1.0325 0.2621 0.4481 0.060 Uiso 1 1 calc R
C5 C 1.0330(2) 0.3581(5) 0.3253(2) 0.0535(9) Uani 1 1 d .
H5 H 1.0972 0.3383 0.3381 0.064 Uiso 1 1 calc R
C6 C 0.85745(19) 0.2991(4) 0.44244(19) 0.0383(7) Uani 1 1 d .
C7 C 0.85080(19) 0.2060(4) 0.57070(18) 0.0358(6) Uani 1 1 d .
C8 C 0.88523(19) 0.1360(4) 0.66468(18) 0.0346(6) Uani 1 1 d .
C9 C 0.98117(19) 0.1232(4) 0.71294(18) 0.0370(7) Uani 1 1 d .
H9 H 1.0251 0.1502 0.6843 0.044 Uiso 1 1 calc R
C10 C 1.00968(19) 0.0699(4) 0.80395(19) 0.0372(7) Uani 1 1 d .
H10 H 1.0741 0.0621 0.8362 0.045 Uiso 1 1 calc R
C11 C 0.85790(19) 0.0337(4) 0.79995(19) 0.0396(7) Uani 1 1 d .
H11 H 0.8153 0.0004 0.8292 0.048 Uiso 1 1 calc R
C12 C 0.82304(19) 0.0853(4) 0.70923(19) 0.0405(7) Uani 1 1 d .
H12 H 0.7583 0.0863 0.6778 0.049 Uiso 1 1 calc R
C13 C 0.8151(2) 0.2137(4) 1.00550(19) 0.0393(7) Uani 1 1 d .
C14 C 0.6983(2) 0.3145(5) 1.0581(2) 0.0512(8) Uani 1 1 d .
O3 O 0.41790(15) 0.0086(3) 0.37257(14) 0.0517(5) Uani 1 1 d .
H3A H 0.4486 -0.0227 0.3370 0.062 Uiso 1 1 d R
H3B H 0.4369 0.1083 0.4032 0.062 Uiso 1 1 d R

loop_
_atom_site_aniso_label
_atom_site_aniso_U_11
_atom_site_aniso_U_22
_atom_site_aniso_U_33
_atom_site_aniso_U_23
_atom_site_aniso_U_13
_atom_site_aniso_U_12
Co1 0.0273(3) 0.0396(3) 0.0275(3) 0.0000(2) 0.0113(2) -0.0002(2)
O1 0.0327(10) 0.0543(13) 0.0297(10) 0.0033(9) 0.0111(8) 0.0037(9)
O2 0.0344(10) 0.0469(12) 0.0437(11) -0.0069(10) 0.0183(9) -0.0052(9)
N1 0.0602(18) 0.0552(16) 0.0427(15) -0.0012(13) 0.0276(14) -0.0074(14)
N2 0.0395(14) 0.0694(19) 0.0399(14) 0.0155(13) 0.0158(12) 0.0095(13)
N3 0.0378(14) 0.0635(18) 0.0399(14) 0.0134(13) 0.0158(11) 0.0090(12)
N4 0.0314(11) 0.0446(15) 0.0314(12) -0.0039(11) 0.0117(9) -0.0032(10)
N5 0.0374(14) 0.0506(16) 0.0382(14) -0.0022(11) 0.0164(11) 0.0057(12)
N6 0.0527(18) 0.117(3) 0.0557(18) 0.0195(18) 0.0206(15) 0.0409(19)
N7 0.0405(16) 0.103(3) 0.068(2) -0.0196(18) 0.0191(15) 0.0074(16)
C1 0.056(2) 0.079(3) 0.0354(17) 0.0090(16) 0.0120(15) -0.0050(18)
C2 0.0404(17) 0.080(2) 0.0383(18) 0.0111(17) 0.0108(14) 0.0009(17)
C3 0.0404(16) 0.0463(18) 0.0305(15) 0.0015(13) 0.0129(13) 0.0006(13)
C4 0.0459(18) 0.066(2) 0.0413(17) 0.0116(16) 0.0184(15) 0.0103(16)
C5 0.0450(18) 0.066(2) 0.056(2) 0.0050(18) 0.0251(16) 0.0068(16)
C6 0.0355(16) 0.0464(18) 0.0309(15) 0.0038(13) 0.0084(12) 0.0045(13)
C7 0.0335(15) 0.0429(17) 0.0348(15) -0.0010(13) 0.0166(12) -0.0001(12)
C8 0.0361(15) 0.0384(16) 0.0301(14) -0.0049(12) 0.0124(12) -0.0014(12)
C9 0.0356(15) 0.0479(19) 0.0310(15) -0.0004(13) 0.0159(12) -0.0019(13)
C10 0.0277(14) 0.0498(17) 0.0359(15) -0.0023(13) 0.0133(12) -0.0019(12)
C11 0.0329(14) 0.056(2) 0.0330(15) 0.0000(13) 0.0151(12) -0.0078(13)
C12 0.0293(14) 0.0578(19) 0.0334(15) -0.0012(14) 0.0093(12) -0.0028(14)
C13 0.0371(16) 0.0485(18) 0.0319(15) 0.0025(13) 0.0112(12) 0.0046(14)
C14 0.0315(16) 0.062(2) 0.057(2) -0.0013(17) 0.0108(15) 0.0108(15)
O3 0.0677(14) 0.0465(13) 0.0509(13) -0.0033(11) 0.0330(11) -0.0012(11)

loop_
_atom_type_symbol
_atom_type_description
_atom_type_scat_dispersion_real
_atom_type_scat_dispersion_imag
_atom_type_scat_source
C C 0.0033 0.0016 'International Tables Vol C Tables 4.2.6.8 and 6.1.1.4'
H H 0.0000 0.0000 'International Tables Vol C Tables 4.2.6.8 and 6.1.1.4'
N N 0.0061 0.0033 'International Tables Vol C Tables 4.2.6.8 and 6.1.1.4'
O O 0.0106 0.0060 'International Tables Vol C Tables 4.2.6.8 and 6.1.1.4'
Co Co 0.3494 0.9721 'International Tables Vol C Tables 4.2.6.8 and 6.1.1.4'

loop_
_geom_angle_atom_site_label_1
_geom_angle_atom_site_label_2
_geom_angle_atom_site_label_3
_geom_angle
_geom_angle_site_symmetry_1
_geom_angle_site_symmetry_3
O2 Co1 O2 180.0 3_757 .
O2 Co1 N5 90.09(9) 3_757 .
O2 Co1 N5 89.91(9) . .
O2 Co1 N5 89.91(9) 3_757 3_757
O2 Co1 N5 90.09(9) . 3_757
N5 Co1 N5 179.998(1) . 3_757
O2 Co1 N4 91.53(8) 3_757 .
O2 Co1 N4 88.47(8) . .
N5 Co1 N4 90.33(9) . .
N5 Co1 N4 89.67(9) 3_757 .
O2 Co1 N4 88.47(8) 3_757 3_757
O2 Co1 N4 91.53(8) . 3_757
N5 Co1 N4 89.67(9) . 3_757
N5 Co1 N4 90.33(9) 3_757 3_757
N4 Co1 N4 179.998(1) . 3_757
C7 O1 C6 103.1(2) . .
Co1 O2 H2A 113.7 . .
Co1 O2 H2B 117.2 . .
H2A O2 H2B 113.5 . .
C1 N1 C5 117.2(3) . .
C6 N2 N3 105.8(2) . .
C7 N3 N2 106.4(2) . .
C10 N4 C11 116.6(2) . .
C10 N4 Co1 121.30(18) . .
C11 N4 Co1 121.27(17) . .
C13 N5 Co1 170.0(3) . .
C13 N6 C14 124.3(3) . .
N1 C1 C2 123.6(3) . .
N1 C1 H1 118.2 . .
C2 C1 H1 118.2 . .
C3 C2 C1 118.5(3) . .
C3 C2 H2 120.7 . .
C1 C2 H2 120.7 . .
C2 C3 C4 118.7(3) . .
C2 C3 C6 121.2(3) . .
C4 C3 C6 120.1(3) . .
C5 C4 C3 118.2(3) . .
C5 C4 H4 120.9 . .
C3 C4 H4 120.9 . .
N1 C5 C4 123.8(3) . .
N1 C5 H5 118.1 . .
C4 C5 H5 118.1 . .
N2 C6 O1 112.6(2) . .
N2 C6 C3 128.5(3) . .
O1 C6 C3 118.9(2) . .
N3 C7 O1 112.1(2) . .
N3 C7 C8 128.8(2) . .
O1 C7 C8 119.1(2) . .
C12 C8 C9 118.4(3) . .
C12 C8 C7 120.7(3) . .
C9 C8 C7 120.9(2) . .
C10 C9 C8 118.4(2) . .
C10 C9 H9 120.8 . .
C8 C9 H9 120.8 . .
N4 C10 C9 123.9(3) . .
N4 C10 H10 118.1 . .
C9 C10 H10 118.1 . .
N4 C11 C12 123.5(2) . .
N4 C11 H11 118.2 . .
C12 C11 H11 118.2 . .
C11 C12 C8 119.1(3) . .
C11 C12 H12 120.5 . .
C8 C12 H12 120.5 . .
N5 C13 N6 172.2(3) . .
N7 C14 N6 171.5(4) . .
H3A O3 H3B 114.9 . .

loop_
_geom_bond_atom_site_label_1
_geom_bond_atom_site_label_2
_geom_bond_distance
_geom_bond_site_symmetry_2
Co1 O2 2.0662(19) 3_757
Co1 O2 2.0663(19) .
Co1 N5 2.079(2) .
Co1 N5 2.079(2) 3_757
Co1 N4 2.189(2) .
Co1 N4 2.189(2) 3_757
O1 C7 1.348(3) .
O1 C6 1.350(3) .
O2 H2A 0.8620 .
O2 H2B 0.8577 .
N1 C1 1.317(4) .
N1 C5 1.320(4) .
N2 C6 1.280(4) .
N2 N3 1.402(3) .
N3 C7 1.284(3) .
N4 C10 1.338(3) .
N4 C11 1.339(3) .
N5 C13 1.137(3) .
N6 C13 1.287(4) .
N6 C14 1.297(4) .
N7 C14 1.140(4) .
C1 C2 1.370(4) .
C1 H1 0.9300 .
C2 C3 1.368(4) .
C2 H2 0.9300 .
C3 C4 1.375(4) .
C3 C6 1.448(4) .
C4 C5 1.367(4) .
C4 H4 0.9300 .
C5 H5 0.9300 .
C7 C8 1.449(4) .
C8 C12 1.381(4) .
C8 C9 1.385(4) .
C9 C10 1.371(4) .
C9 H9 0.9300 .
C10 H10 0.9300 .
C11 C12 1.363(4) .
C11 H11 0.9300 .
C12 H12 0.9300 .
O3 H3A 0.8558 .
O3 H3B 0.8520 .

loop_
_geom_torsion_atom_site_label_1
_geom_torsion_atom_site_label_2
_geom_torsion_atom_site_label_3
_geom_torsion_atom_site_label_4
_geom_torsion
_geom_torsion_site_symmetry_1
C6 N2 N3 C7 -0.2(3) .
O2 Co1 N4 C10 -133.9(2) 3_757
O2 Co1 N4 C10 46.1(2) .
N5 Co1 N4 C10 136.0(2) .
N5 Co1 N4 C10 -44.0(2) 3_757
O2 Co1 N4 C11 56.5(2) 3_757
O2 Co1 N4 C11 -123.5(2) .
N5 Co1 N4 C11 -33.6(2) .
N5 Co1 N4 C11 146.4(2) 3_757
O2 Co1 N5 C13 -13.8(13) 3_757
O2 Co1 N5 C13 166.2(13) .
N4 Co1 N5 C13 77.7(13) .
N4 Co1 N5 C13 -102.3(13) 3_757
C5 N1 C1 C2 -0.7(5) .
N1 C1 C2 C3 0.7(6) .
C1 C2 C3 C4 -0.6(5) .
C1 C2 C3 C6 179.2(3) .
C2 C3 C4 C5 0.5(5) .
C6 C3 C4 C5 -179.3(3) .
C1 N1 C5 C4 0.6(5) .
C3 C4 C5 N1 -0.6(5) .
N3 N2 C6 O1 -0.3(3) .
N3 N2 C6 C3 -179.6(3) .
C7 O1 C6 N2 0.7(3) .
C7 O1 C6 C3 -179.9(3) .
C2 C3 C6 N2 0.5(5) .
C4 C3 C6 N2 -179.7(3) .
C2 C3 C6 O1 -178.7(3) .
C4 C3 C6 O1 1.1(4) .
N2 N3 C7 O1 0.7(3) .
N2 N3 C7 C8 178.4(3) .
C6 O1 C7 N3 -0.9(3) .
C6 O1 C7 C8 -178.8(3) .
N3 C7 C8 C12 11.3(5) .
O1 C7 C8 C12 -171.2(3) .
N3 C7 C8 C9 -166.9(3) .
O1 C7 C8 C9 10.7(4) .
C12 C8 C9 C10 -3.3(4) .
C7 C8 C9 C10 175.0(3) .
C11 N4 C10 C9 2.6(4) .
Co1 N4 C10 C9 -167.4(2) .
C8 C9 C10 N4 0.3(4) .
C10 N4 C11 C12 -2.6(4) .
Co1 N4 C11 C12 167.4(2) .
N4 C11 C12 C8 -0.3(5) .
C9 C8 C12 C11 3.3(4) .
C7 C8 C12 C11 -175.0(3) .
